data_7714059
loop_
_publ_author_name
'Gillespie, Angus A.'
'Roemer, Max'
'Jago, David'
'Sobolev, Alexandre N.'
'Nealon, Gareth L.'
'Spackman, Peter R.'
'Moggach, Stephen A.'
'Koutsantonis, George'

_publ_section_title
;
 Functionalised organometallic photoswitches containing dihydropyrene
 units
;
_journal_name_full 'Dalton Transactions'
_journal_paper_doi 10.1039/D3DT02505E
_journal_year 2023
_chemical_formula_moiety '2(C18 H24 Si)'
_chemical_formula_sum 'C36 H48 Si2'
_chemical_formula_weight 536.92
_space_group_crystal_system monoclinic
_space_group_IT_number 14
_space_group_name_Hall '-P 2ybc'
_space_group_name_H-M_alt 'P 1 21/c 1'
_atom_sites_solution_hydrogens geom
_atom_sites_solution_primary dual
_audit_creation_date 2023-06-06
_audit_creation_method
;
Olex2 1.5
(compiled 2023.03.06 svn.rbb2c1857 for OlexSys, GUI svn.r6748)
;
_audit_update_record
;
2023-06-30 deposited with the CCDC.	2023-09-26 downloaded from the CCDC.
;
_cell_angle_alpha 90
_cell_angle_beta 112.687(4)
_cell_angle_gamma 90
_cell_formula_units_Z 4
_cell_length_a 11.9812(4)
_cell_length_b 21.0158(5)
_cell_length_c 15.1892(4)
_cell_measurement_reflns_used 14752
_cell_measurement_temperature 100.01(10)
_cell_measurement_theta_max 70.2840
_cell_measurement_theta_min 3.7650
_cell_volume 3528.6(2)
_computing_cell_refinement 'CrysAlisPro 1.171.43.70a (Rigaku OD, 2023)'
_computing_data_collection 'CrysAlisPro system (CCD 41.104a 64-bit (release 16-03-2021))'
_computing_data_reduction 'CrysAlisPro 1.171.43.70a (Rigaku OD, 2023)'
_computing_molecular_graphics 'Olex2 1.5 (Dolomanov et al., 2009)'
_computing_publication_material 'Olex2 1.5 (Dolomanov et al., 2009)'
_computing_structure_refinement 'XL  (Sheldrick, 2008)'
_computing_structure_solution 'XT  (Sheldrick, 2015)'
_diffrn_ambient_environment N~2~
_diffrn_ambient_temperature 100.01(10)
_diffrn_detector 'Hybrid Pixel Array Detector'
_diffrn_detector_area_resol_mean 10.0000
_diffrn_detector_type HyPix
_diffrn_measured_fraction_theta_full 0.925
_diffrn_measured_fraction_theta_max 0.833
_diffrn_measurement_details
;
List of Runs (angles in degrees, time in seconds):

  # Type    Start    End  Width  t~exp~   \w     \q     \k     \f   Frames
#--------------------------------------------------------------------------
  1  \w    -14.00  12.00   0.50    8.00    --   46.23 -87.00  90.00   52
  2  \w     14.00  42.00   0.50    8.00    --   46.23 -87.00  90.00   56
  3  \w   -151.00-126.00   0.50    8.00    -- -102.37 -87.00  90.00   50
  4  \w    -65.00 -32.00   0.50    8.00    -- -102.37  87.00-152.00   66
  5  \w    150.00 175.00   0.50    8.00    --  102.37  87.00-152.00   50
  6  \w     86.00 130.00   0.50    8.00    --  102.37  87.00-152.00   88
  7  \w    -42.00 -16.00   0.50    8.00    --    6.00 128.00 -13.97   52
  8  \w    -17.00  11.00   0.50    8.00    --   14.00  99.00-135.76   56
  9  \w    -12.00  26.00   0.50    8.00    --   18.00  97.00 -52.07   76
 10  \w    -14.00  17.00   0.50    8.00    --   18.00  98.00  49.04   62
 11  \w      0.00  26.00   0.50    8.00    --   30.00  96.00 -12.65   52
 12  \w      9.00  34.00   0.50    8.00    --   38.00  91.00-152.79   50
 13  \w     12.00  37.00   0.50    8.00    --   42.00  92.00 -64.74   50
 14  \w     12.00  37.00   0.50    8.00    --   42.00  92.00  85.37   50
 15  \w     17.00  42.00   0.50    8.00    --   46.00  90.00  47.27   50
 16  \w    -73.00  12.00   0.50    8.00    --  -46.23  87.00-152.00  170
 17  \w     24.00  52.00   0.50    8.00    --   46.23  77.00-120.00   56
 18  \w    -17.00  37.00   0.50    8.00    --   46.23 -37.00 120.00  108
 19  \w     46.00  73.00   0.50    8.00    --   46.23 -87.00  90.00   54
 20  \w     39.00  91.00   0.50    8.00    --   46.23  19.00-150.00  104
 21  \w    -23.00  15.00   0.50    8.00    --   46.23 -19.00-180.00   76
 22  \w     24.00  57.00   0.50    8.00    --   46.23  77.00 -60.00   66
 23  \w     73.00  99.00   0.50    8.00    --   50.00  77.00  -8.64   52
 24  \w     27.00  53.00   0.50    8.00    --   50.00  77.00  -8.64   52
 25  \w     85.00 111.00   0.50    8.00    --   54.00  77.00 138.50   52
 26  \w     34.00  59.00   0.50    8.00    --   54.00  77.00 138.50   50
 27  \w     36.00  79.00   0.50    8.00    --   58.00  76.00 177.86   86
 28  \w     37.00  63.00   0.50    8.00    --   58.00  76.00 -16.91   52
 29  \w     81.00 128.00   0.50    8.00    --   58.00  75.00  26.93   94
 30  \w     37.00  63.00   0.50    8.00    --   58.00  75.00  26.93   52
 31  \w     37.00  63.00   0.50    8.00    --   58.00  77.00 108.09   52
 32  \w     40.00  66.00   0.50    8.00    --   62.00  75.00 -99.02   52
 33  \w     87.00 135.00   0.50    8.00    --   62.00  77.00-133.34   96
 34  \w     39.00  73.00   0.50    8.00    --   62.00  77.00-133.34   68
 35  \w     44.00  70.00   0.50    8.00    --   66.00  76.00  47.85   52
 36  \w     47.00  73.00   0.50    8.00    --   66.00  75.00 -70.93   52
 37  \w     45.00  71.00   0.50    8.00    --   66.00  77.00 -49.04   52
 38  \w     45.00  75.00   0.50    8.00    --   66.00  74.00 -11.63   60
 39  \w     50.00  91.00   0.50    8.00    --   70.00  77.00  66.68   82
 40  \w    -87.00 -54.00   0.50    8.00    --  -74.00 -73.00  85.93   66
 41  \w    -90.00 -53.00   0.50    8.00    --  -74.00 -72.00 104.47   74
 42  \w    -90.00 -54.00   0.50    8.00    --  -74.00 -73.00-175.45   72
 43  \w    -85.00 -57.00   0.50    8.00    --  -78.00 -73.00-149.77   56
 44  \w    -83.00 -57.00   0.50    8.00    --  -78.00 -72.00 159.99   52
 45  \w    -84.00 -58.00   0.50    8.00    --  -78.00 -73.00 -36.97   52
 46  \w   -100.00 -62.00   0.50    8.00    --  -82.00 -71.00  67.92   76
 47  \w    -87.00 -61.00   0.50    8.00    --  -82.00 -73.00  14.67   52
 48  \w    -91.00 -61.00   0.50    8.00    --  -82.00 -72.00 137.25   60
 49  \w    -86.00 -60.00   0.50    8.00    --  -82.00 -74.00  -7.54   52
 50  \w   -155.00-128.00   0.50    8.00    --  -86.00 -72.00   3.96   54
 51  \w    -95.00 -64.00   0.50    8.00    --  -86.00 -75.00  39.92   62
 52  \w    -90.00 -64.00   0.50    8.00    --  -86.00 -74.00 -80.82   52
 53  \w    -96.00 -65.00   0.50    8.00    --  -86.00 -73.00-165.68   62
 54  \w    -94.00 -64.00   0.50    8.00    --  -86.00 -74.00 -94.97   60
 55  \w   -157.00-131.00   0.50    8.00    --  -86.00 -74.00 -94.97   52
 56  \w    -89.00 -64.00   0.50    8.00    --  -86.00 -75.00-141.09   50
 57  \w    -92.00 -67.00   0.50    8.00    --  -86.00 -72.00   3.96   50
 58  \w   -123.00 -95.00   0.50    8.00    --  -86.00 -72.00   3.96   56
 59  \w   -161.00 -69.00   0.50    8.00    --  -90.00 -72.00 -37.94  184
 60  \w    -99.00 -69.00   0.50    8.00    --  -90.00 -73.00  92.26   60
 61  \w   -101.00 -74.00   0.50    8.00    --  -90.00 -62.00  56.24   54
 62  \w    -98.00 -70.00   0.50    8.00    --  -90.00 -72.00-114.94   56
 63  \w   -111.00 -69.00   0.50    8.00    --  -90.00 -73.00  36.81   84
 64  \w   -145.00-115.00   0.50    8.00    --  -90.00 -73.00  36.81   60
 65  \w    -97.00 -70.00   0.50    8.00    --  -90.00 -72.00-172.35   54
 66  \w   -139.00-113.00   0.50    8.00    --  -90.00 -72.00-114.94   52
 67  \w    -99.00 -73.00   0.50    8.00    --  -90.00 -63.00 -61.51   52
 68  \w   -151.00 -68.00   0.50    8.00    --  -90.00 -74.00 155.63  166
 69  \w   -167.00 -71.00   0.50    8.00    --  -94.00 -76.00 -93.72  192
 70  \w   -140.00 -71.00   0.50    8.00    --  -94.00 -77.00-173.08  138
 71  \w   -141.00-111.00   0.50    8.00    --  -94.00 -67.00  56.40   60
 72  \w   -157.00 -76.00   0.50    8.00    --  -94.00 -66.00 -11.55  162
 73  \w    -98.00 -71.00   0.50    8.00    --  -94.00 -76.00 122.32   54
 74  \w   -164.00-114.00   0.50    8.00    --  -94.00 -76.00 122.32  100
 75  \w   -108.00 -75.00   0.50    8.00    --  -94.00 -67.00  56.40   66
 76  \w    -97.00 -72.00   0.50    8.00    --  -94.00 -75.00-138.86   50
 77  \w   -166.00-111.00   0.50    8.00    --  -94.00 -75.00-138.86  110
 78  \w   -101.00 -75.00   0.50    8.00    --  -94.00 -67.00  99.83   52
 79  \w   -167.00-123.00   0.50    8.00    --  -94.00 -67.00  99.83   88
 80  \w   -105.00 -77.00   0.50    8.00    --  -94.00 -65.00  22.48   56
 81  \w   -162.00-110.00   0.50    8.00    --  -94.00 -65.00  22.48  104
 82  \w   -117.00 -71.00   0.50    8.00    --  -94.00 -76.00 -11.79   92
 83  \w   -169.00 -75.00   0.50    8.00    --  -98.00 -77.00 140.81  188
 84  \w   -173.00 -80.00   0.50    8.00    -- -102.37 -75.00 -51.37  186
 85  \w   -173.00 -83.00   0.50    8.00    -- -102.37 -69.00  63.99  180
 86  \w   -163.00 -85.00   0.50    8.00    -- -102.37 -67.00-153.40  156
 87  \w    -73.00 -34.00   0.50    8.00    -- -102.37  77.00-120.00   78
 88  \w   -108.00 -46.00   0.50    8.00    -- -102.37 108.00 -93.23  124
 89  \w   -106.00 -43.00   0.50    8.00    -- -102.37 125.00 -90.00  126
 90  \w     40.00  68.00   0.50    8.00    --  102.37 -61.00  30.00   56
 91  \w     30.00 104.00   0.50    8.00    --  102.37 -94.00  60.00  148
 92  \w     59.00  87.00   0.50    8.00    --  102.37 -87.00  90.00   56
 93  \w     76.00 103.00   0.50    8.00    --  102.37 -94.00-180.00   54
 94  \w     31.00  71.00   0.50    8.00    --  102.37 -94.00-180.00   80
 95  \w     30.00  80.00   0.50    8.00    --  102.37 -77.00  30.00  100
 96  \w     30.00 102.00   0.50    8.00    --  102.37 -94.00 150.00  144
 97  \w     31.00 106.00   0.50    8.00    --  102.37-125.00  30.00  150
 98  \w     91.00 117.00   0.50    8.00    --  102.37-132.00 166.32   52
 99  \w     49.00  80.00   0.50    8.00    --  102.37-132.00 166.32   62
100  \w     81.00 106.00   0.50    8.00    --  102.37 -95.00 -50.95   50
101  \w     38.00  63.00   0.50    8.00    --  102.37 -95.00 -50.95   50
;
_diffrn_measurement_device 'four-circle diffractometer'
_diffrn_measurement_device_type 'XtaLAB Synergy, Single source at home/near, HyPix'
_diffrn_measurement_method '\w scans'
_diffrn_orient_matrix_type 'CrysAlisPro convention (1999,Acta A55,543-557)'
_diffrn_orient_matrix_UB_11 0.0146619000
_diffrn_orient_matrix_UB_12 -0.0447672000
_diffrn_orient_matrix_UB_13 0.0840086000
_diffrn_orient_matrix_UB_21 0.0363317000
_diffrn_orient_matrix_UB_22 -0.0545440000
_diffrn_orient_matrix_UB_23 -0.0513649000
_diffrn_orient_matrix_UB_31 0.1337103000
_diffrn_orient_matrix_UB_32 0.0198672000
_diffrn_orient_matrix_UB_33 0.0488972000
_diffrn_radiation_monochromator mirror
_diffrn_radiation_probe x-ray
_diffrn_radiation_type 'Cu K\a'
_diffrn_radiation_wavelength 1.54184
_diffrn_reflns_av_R_equivalents 0.1206
_diffrn_reflns_av_unetI/netI 0.0463
_diffrn_reflns_Laue_measured_fraction_full 0.925
_diffrn_reflns_Laue_measured_fraction_max 0.833
_diffrn_reflns_limit_h_max 12
_diffrn_reflns_limit_h_min -13
_diffrn_reflns_limit_k_max 26
_diffrn_reflns_limit_k_min 0
_diffrn_reflns_limit_l_max 17
_diffrn_reflns_limit_l_min 0
_diffrn_reflns_number 6014
_diffrn_reflns_point_group_measured_fraction_full 0.925
_diffrn_reflns_point_group_measured_fraction_max 0.833
_diffrn_reflns_theta_full 67.684
_diffrn_reflns_theta_max 74.643
_diffrn_reflns_theta_min 3.791
_diffrn_source 'micro-focus sealed X-ray tube'
_diffrn_source_type 'PhotonJet (Cu) X-ray Source'
_exptl_absorpt_coefficient_mu 1.044
_exptl_absorpt_correction_T_max 1.00000
_exptl_absorpt_correction_T_min 0.30971
_exptl_absorpt_correction_type gaussian
_exptl_absorpt_process_details
;
CrysAlisPro 1.171.41.103a (Rigaku Oxford Diffraction, 2021)
Empirical absorption correction using spherical harmonics,
implemented in SCALE3 ABSPACK scaling algorithm.
;
_exptl_crystal_colour 'clear light yellow'
_exptl_crystal_density_diffrn 1.011
_exptl_crystal_description block
_exptl_crystal_F_000 1168
_exptl_crystal_size_max 0.092
_exptl_crystal_size_mid 0.078
_exptl_crystal_size_min 0.069
_refine_diff_density_max 0.661
_refine_diff_density_min -0.645
_refine_diff_density_rms 0.068
_refine_ls_extinction_method none
_refine_ls_goodness_of_fit_ref 1.154
_refine_ls_hydrogen_treatment constr
_refine_ls_matrix_type full
_refine_ls_number_parameters 362
_refine_ls_number_reflns 6014
_refine_ls_number_restraints 70
_refine_ls_restrained_S_all 1.254
_refine_ls_R_factor_all 0.1466
_refine_ls_R_factor_gt 0.1242
_refine_ls_shift/su_max 0.000
_refine_ls_shift/su_mean 0.000
_refine_ls_structure_factor_coef Fsqd
_refine_ls_weighting_details 'w=1/[\s^2^(Fo^2^)+(0.0884P)^2^+9.9808P] where P=(Fo^2^+2Fc^2^)/3'
_refine_ls_weighting_scheme calc
_refine_ls_wR_factor_gt 0.2671
_refine_ls_wR_factor_ref 0.2794
_reflns_Friedel_coverage 0.000
_reflns_number_gt 4939
_reflns_number_total 6014
_reflns_threshold_expression 'I > 2\s(I)'
_cod_data_source_file d3dt02505e2.cif
_cod_data_source_block GK605
_cod_database_code 7714059
_shelx_shelxl_version_number 2018/3
_chemical_oxdiff_formula 'C36 H48 Si2'
_chemical_oxdiff_usercomment 'Angus for George'
_shelx_space_group_comment
;
The symmetry employed for this shelxl refinement is uniquely defined
by the following loop, which should always be used as a source of
symmetry information in preference to the above space-group names.
They are only intended as comments.
;
_shelx_estimated_absorpt_t_max 0.931
_shelx_estimated_absorpt_t_min 0.910
_olex2_refinement_description
;
1. Twinned data refinement
 Scales: 0.9771(19)
 0.0229(19)
2. Fixed Uiso
 At 1.2 times of:
  All C(H) groups
 At 1.5 times of:
  All C(H,H,H) groups
3. Restrained distances
 C00Y-C00L \\sim C00Z-C00L \\sim C010-C00L \\sim C00X-C00L \\sim C00T-C00L
\\sim C011-C00L
 with sigma of 0.02
 C9-C10 \\sim C10-C11
 with sigma of 0.02
 C00S-C00Q \\sim C10-C00Q \\sim C00W-C00Q \\sim C11-C00Q \\sim C00R-C00Q \\sim
C9-C00Q
 with sigma of 0.02
 C00S-C00W \\sim C00W-C00R
 with sigma of 0.02
 C00R-C00S \\sim C00S-C00W
 with sigma of 0.02
 C5-C00V \\sim C00V-C4
 with sigma of 0.02
 C5A-C2 \\sim C2-C4A
 with sigma of 0.02
 Si01-C4A \\sim Si01-C4 \\sim Si01-C00V \\sim Si01-C2 \\sim Si01-C5A \\sim
Si01-C5
 with sigma of 0.02
 C1A-C3 \\sim C3-C6A
 with sigma of 0.02
 C6-C00U \\sim C00U-C1
 with sigma of 0.02
 Si02-C1A \\sim Si02-C1 \\sim Si02-C6 \\sim Si02-C6A \\sim Si02-C00U \\sim
Si02-C3
 with sigma of 0.02
 C6-C1 \\sim C1-C00U
 with sigma of 0.02
4. Uiso/Uaniso restraints and constraints
Uanis(C00Z) = Uanis(C010) = Uanis(C00X) = Uanis(C00T) = Uanis(C011) =
Uanis(C00Y)
Uanis(C10) = Uanis(C00W) = Uanis(C11) = Uanis(C00R) = Uanis(C9) = Uanis(C00S)
Uanis(C5) = Uanis(C4A) = Uanis(C4) = Uanis(C2) = Uanis(C00V) = Uanis(C5A)
Uanis(C1A) = Uanis(C1) = Uanis(C3) = Uanis(C00U) = Uanis(C6A) = Uanis(C6)
5. Others
 Sof(C00T)=Sof(H00d)=Sof(H00e)=Sof(H00f)=Sof(C00Y)=Sof(H00m)=Sof(H00n)=
 Sof(H00o)=Sof(C010)=Sof(H01a)=Sof(H01b)=Sof(H01c)=1-FVAR(1)
 Sof(C00X)=Sof(H00j)=Sof(H00k)=Sof(H00l)=Sof(C00Z)=Sof(H00p)=Sof(H00q)=
 Sof(H00r)=Sof(C011)=Sof(H01d)=Sof(H01e)=Sof(H01f)=FVAR(1)
 Sof(C9)=Sof(H9a)=Sof(H9b)=Sof(H9c)=Sof(C10)=Sof(H10a)=Sof(H10b)=Sof(H10c)=
 Sof(C11)=Sof(H11a)=Sof(H11b)=Sof(H11c)=1-FVAR(2)
 Sof(C00R)=Sof(H00y)=Sof(H)=Sof(Ha)=Sof(C00S)=Sof(H00z)=Sof(Hb)=Sof(Hc)=
 Sof(C00W)=Sof(H1)=Sof(Hf)=Sof(Hg)=FVAR(2)
 Sof(C2)=Sof(H2a)=Sof(H2b)=Sof(H2c)=Sof(C5A)=Sof(H5Aa)=Sof(H5Ab)=Sof(H5Ac)=
 Sof(C4A)=Sof(H4Aa)=Sof(H4Ab)=Sof(H4Ac)=1-FVAR(3)
 Sof(C00V)=Sof(H00g)=Sof(H00h)=Sof(H00i)=Sof(C4)=Sof(H4a)=Sof(H4b)=Sof(H4c)=
 Sof(C5)=Sof(H5a)=Sof(H5b)=Sof(H5c)=FVAR(3)
 Sof(C1A)=Sof(H1Aa)=Sof(H1Ab)=Sof(H1Ac)=Sof(C6A)=Sof(H6Aa)=Sof(H6Ab)=Sof(H6Ac)=
 Sof(C3)=Sof(H3a)=Sof(H3b)=Sof(H3c)=1-FVAR(4)
 Sof(C00U)=Sof(H00)=Sof(Hd)=Sof(He)=Sof(C1)=Sof(H1a)=Sof(H1b)=Sof(H1c)=Sof(C6)=
 Sof(H6a)=Sof(H6b)=Sof(H6c)=FVAR(4)
6.a Aromatic/amide H refined with riding coordinates:
 C006(H006), C007(H007), C009(H009), C00G(H00s), C00H(H00t), C00I(H00u)
6.b Idealised Me refined as rotating group:
 C00D(H00a,H00b,H00c), C00K(H00v,H00w,H00x), C00R(H00y,H,Ha), C00S(H00z,Hb,Hc),
  C00T(H00d,H00e,H00f), C00U(H00,Hd,He), C00V(H00g,H00h,H00i), C00W(H1,Hf,Hg),
 C00X(H00j,H00k,H00l), C00Y(H00m,H00n,H00o), C00Z(H00p,H00q,H00r), C010(H01a,
 H01b,H01c), C011(H01d,H01e,H01f), C1(H1a,H1b,H1c), C6(H6a,H6b,H6c), C4(H4a,H4b,
 H4c), C5(H5a,H5b,H5c), C9(H9a,H9b,H9c), C10(H10a,H10b,H10c), C11(H11a,H11b,
 H11c), C2(H2a,H2b,H2c), C5A(H5Aa,H5Ab,H5Ac), C4A(H4Aa,H4Ab,H4Ac), C1A(H1Aa,
 H1Ab,H1Ac), C6A(H6Aa,H6Ab,H6Ac), C3(H3a,H3b,H3c)
;
_olex2_submission_special_instructions 'No special instructions were received'
_oxdiff_exptl_absorpt_empirical_details
;
Empirical correction (ABSPACK) includes:
- Absorption correction using spherical harmonics
- Frame scaling
;
_oxdiff_exptl_absorpt_empirical_full_max 2.237
_oxdiff_exptl_absorpt_empirical_full_min 0.420

loop_
_space_group_symop_operation_xyz
'x, y, z'
'-x, y+1/2, -z+1/2'
'-x, -y, -z'
'x, -y-1/2, z-1/2'

loop_
_atom_site_label
_atom_site_type_symbol
_atom_site_fract_x
_atom_site_fract_y
_atom_site_fract_z
_atom_site_U_iso_or_equiv
_atom_site_adp_type
_atom_site_occupancy
_atom_site_site_symmetry_order
_atom_site_calc_flag
_atom_site_refinement_flags_posn
_atom_site_refinement_flags_adp
_atom_site_refinement_flags_occupancy
_atom_site_disorder_assembly
_atom_site_disorder_group
Si01 Si 1.01863(17) 0.21457(8) 1.24374(13) 0.0626(5) Uani 1 1 d D . . . .
Si02 Si 0.5783(3) 0.73460(10) 0.34327(17) 0.0910(8) Uani 1 1 d D . . . .
C003 C 1.0562(4) 0.44417(19) 1.1084(3) 0.0268(10) Uani 1 1 d . . . . .
C004 C 0.8741(4) 0.44624(19) 0.9173(3) 0.0270(10) Uani 1 1 d . . . . .
C005 C 1.0227(4) 0.5062(2) 1.0538(3) 0.0263(10) Uani 1 1 d . . . . .
C006 C 0.8860(4) 0.3953(2) 0.9788(3) 0.0274(10) Uani 1 1 d . . . . .
H006 H 0.828926 0.361620 0.958273 0.033 Uiso 1 1 calc R U . . .
C007 C 1.1500(4) 0.4439(2) 1.1961(3) 0.0319(10) Uani 1 1 d . . . . .
H007 H 1.162266 0.406972 1.234772 0.038 Uiso 1 1 calc R U . . .
C008 C 0.9785(4) 0.39167(19) 1.0695(3) 0.0289(10) Uani 1 1 d . . . . .
C009 C 0.7827(4) 0.4516(2) 0.8276(3) 0.0296(10) Uani 1 1 d . . . . .
H009 H 0.725445 0.418033 0.805139 0.035 Uiso 1 1 calc R U . . .
C00A C 0.5205(4) 0.4854(2) 0.0500(3) 0.0322(11) Uani 1 1 d . . . . .
C00B C 0.7713(4) 0.5044(2) 0.7689(3) 0.0328(11) Uani 1 1 d . . . . .
C00C C 0.4963(4) 0.5944(2) 0.1056(3) 0.0343(11) Uani 1 1 d . . . . .
C00D C 0.9220(4) 0.5368(2) 1.0812(3) 0.0303(10) Uani 1 1 d . . . . .
H00A H 0.892177 0.575622 1.043639 0.045 Uiso 1 1 calc R U . . .
H00B H 0.955328 0.547468 1.149287 0.045 Uiso 1 1 calc R U . . .
H00C H 0.855121 0.506636 1.067902 0.045 Uiso 1 1 calc R U . . .
C00E C 0.3865(4) 0.5659(2) -0.0617(3) 0.0333(11) Uani 1 1 d . . . . .
C00F C 0.5634(4) 0.5373(2) 0.1249(3) 0.0314(10) Uani 1 1 d . . . . .
C00G C 0.6565(5) 0.5225(2) 0.2114(3) 0.0386(12) Uani 1 1 d . . . . .
H00S H 0.675667 0.552150 0.262340 0.046 Uiso 1 1 calc R U . . .
C00H C 0.4057(5) 0.6058(2) 0.0164(3) 0.0361(11) Uani 1 1 d . . . . .
H00T H 0.355120 0.641984 0.008359 0.043 Uiso 1 1 calc R U . . .
C00I C 0.2959(4) 0.5753(2) -0.1508(3) 0.0379(11) Uani 1 1 d . . . . .
H00U H 0.244769 0.611367 -0.160453 0.045 Uiso 1 1 calc R U . . .
C00J C 0.9917(4) 0.3347(2) 1.1255(3) 0.0344(11) Uani 1 1 d . . . . .
C00K C 0.4126(4) 0.4523(2) 0.0651(3) 0.0335(11) Uani 1 1 d . . . . .
H00V H 0.350603 0.483959 0.060358 0.050 Uiso 1 1 calc R U . . .
H00W H 0.441666 0.432426 0.128373 0.050 Uiso 1 1 calc R U . . .
H00X H 0.377950 0.419569 0.016068 0.050 Uiso 1 1 calc R U . . .
C00L C 0.6718(4) 0.5068(2) 0.6677(3) 0.0373(12) Uani 1 1 d D . . . .
C00M C 0.7232(5) 0.4662(3) 0.2271(3) 0.0430(13) Uani 1 1 d . . . . .
C00N C 0.5193(5) 0.6403(2) 0.1811(4) 0.0418(12) Uani 1 1 d . . . . .
C00O C 1.0030(5) 0.2873(2) 1.1727(4) 0.0474(13) Uani 1 1 d . . . . .
C00P C 0.5413(5) 0.6776(2) 0.2462(4) 0.0480(14) Uani 1 1 d . . . . .
C00Q C 0.8183(5) 0.4502(3) 0.3253(4) 0.0658(18) Uani 1 1 d D . . . .
C00R C 0.9400(8) 0.4345(6) 0.3271(7) 0.0669(17) Uani 0.648(6) 1 d D . P A 1
H00Y H 0.975441 0.472370 0.310608 0.100 Uiso 0.648(6) 1 calc R U P A 1
H H 0.932592 0.400662 0.280700 0.100 Uiso 0.648(6) 1 calc R U P A 1
HA H 0.992130 0.419911 0.391084 0.100 Uiso 0.648(6) 1 calc R U P A 1
C00S C 0.8237(9) 0.4934(5) 0.4061(6) 0.0669(17) Uani 0.648(6) 1 d D . P A 1
H00Z H 0.741357 0.502296 0.401678 0.100 Uiso 0.648(6) 1 calc R U P A 1
HB H 0.863507 0.533355 0.402078 0.100 Uiso 0.648(6) 1 calc R U P A 1
HC H 0.869550 0.472536 0.467164 0.100 Uiso 0.648(6) 1 calc R U P A 1
C00T C 0.7306(9) 0.5187(6) 0.5992(6) 0.0511(12) Uani 0.509(5) 1 d D . P B 2
H00D H 0.668407 0.526675 0.535604 0.077 Uiso 0.509(5) 1 calc R U P B 2
H00E H 0.778462 0.481431 0.596779 0.077 Uiso 0.509(5) 1 calc R U P B 2
H00F H 0.783676 0.555917 0.619931 0.077 Uiso 0.509(5) 1 calc R U P B 2
C00U C 0.7082(16) 0.7832(10) 0.3715(16) 0.120(4) Uani 0.380(8) 1 d D . P C 1
H00 H 0.705811 0.817204 0.414902 0.180 Uiso 0.380(8) 1 calc R U P C 1
HD H 0.709661 0.801880 0.312906 0.180 Uiso 0.380(8) 1 calc R U P C 1
HE H 0.780976 0.757328 0.402481 0.180 Uiso 0.380(8) 1 calc R U P C 1
C00V C 1.1718(12) 0.2168(8) 1.3383(12) 0.095(2) Uani 0.434(7) 1 d D . P D 1
H00G H 1.175164 0.249659 1.385092 0.143 Uiso 0.434(7) 1 calc R U P D 1
H00H H 1.230763 0.226702 1.310058 0.143 Uiso 0.434(7) 1 calc R U P D 1
H00I H 1.190841 0.175325 1.370047 0.143 Uiso 0.434(7) 1 calc R U P D 1
C00W C 0.7735(8) 0.3838(5) 0.3592(6) 0.0669(17) Uani 0.648(6) 1 d D . P A 1
H1 H 0.832666 0.371095 0.421929 0.100 Uiso 0.648(6) 1 calc R U P A 1
HF H 0.766606 0.350145 0.312673 0.100 Uiso 0.648(6) 1 calc R U P A 1
HG H 0.694630 0.390560 0.363093 0.100 Uiso 0.648(6) 1 calc R U P A 1
C00X C 0.6896(10) 0.4464(5) 0.6129(7) 0.0511(12) Uani 0.491(5) 1 d D . P B 1
H00J H 0.678022 0.407854 0.644603 0.077 Uiso 0.491(5) 1 calc R U P B 1
H00K H 0.771533 0.446665 0.613171 0.077 Uiso 0.491(5) 1 calc R U P B 1
H00L H 0.630351 0.447292 0.546916 0.077 Uiso 0.491(5) 1 calc R U P B 1
C00Y C 0.5871(9) 0.5645(5) 0.6668(7) 0.0511(12) Uani 0.509(5) 1 d D . P B 2
H00M H 0.526090 0.570322 0.602111 0.077 Uiso 0.509(5) 1 calc R U P B 2
H00N H 0.635748 0.603274 0.686982 0.077 Uiso 0.509(5) 1 calc R U P B 2
H00O H 0.546823 0.555694 0.710709 0.077 Uiso 0.509(5) 1 calc R U P B 2
C00Z C 0.5491(8) 0.5023(6) 0.6705(7) 0.0511(12) Uani 0.491(5) 1 d D . P B 1
H00P H 0.535376 0.539220 0.704494 0.077 Uiso 0.491(5) 1 calc R U P B 1
H00Q H 0.543324 0.463223 0.703617 0.077 Uiso 0.491(5) 1 calc R U P B 1
H00R H 0.487902 0.501618 0.605196 0.077 Uiso 0.491(5) 1 calc R U P B 1
C010 C 0.5929(9) 0.4479(5) 0.6442(7) 0.0511(12) Uani 0.509(5) 1 d D . P B 2
H01A H 0.555567 0.443032 0.691012 0.077 Uiso 0.509(5) 1 calc R U P B 2
H01B H 0.642437 0.410431 0.646243 0.077 Uiso 0.509(5) 1 calc R U P B 2
H01C H 0.529469 0.452197 0.580217 0.077 Uiso 0.509(5) 1 calc R U P B 2
C011 C 0.6836(10) 0.5625(6) 0.6061(7) 0.0511(12) Uani 0.491(5) 1 d D . P B 1
H01D H 0.623075 0.557949 0.540947 0.077 Uiso 0.491(5) 1 calc R U P B 1
H01E H 0.764773 0.562325 0.604787 0.077 Uiso 0.491(5) 1 calc R U P B 1
H01F H 0.670519 0.602760 0.633257 0.077 Uiso 0.491(5) 1 calc R U P B 1
C1 C 0.4411(15) 0.7889(8) 0.2778(14) 0.120(4) Uani 0.380(8) 1 d D . P C 1
H1A H 0.366525 0.767054 0.272686 0.180 Uiso 0.380(8) 1 calc R U P C 1
H1B H 0.437869 0.798508 0.213701 0.180 Uiso 0.380(8) 1 calc R U P C 1
H1C H 0.449193 0.828516 0.313629 0.180 Uiso 0.380(8) 1 calc R U P C 1
C6 C 0.551(2) 0.7048(10) 0.4452(12) 0.120(4) Uani 0.380(8) 1 d D . P C 1
H6A H 0.568885 0.738244 0.493679 0.180 Uiso 0.380(8) 1 calc R U P C 1
H6B H 0.602613 0.667874 0.472028 0.180 Uiso 0.380(8) 1 calc R U P C 1
H6C H 0.465660 0.692231 0.424803 0.180 Uiso 0.380(8) 1 calc R U P C 1
C4 C 0.8994(15) 0.2056(9) 1.2852(16) 0.095(2) Uani 0.434(7) 1 d D . P D 1
H4A H 0.908889 0.165100 1.319206 0.143 Uiso 0.434(7) 1 calc R U P D 1
H4B H 0.821529 0.206116 1.230676 0.143 Uiso 0.434(7) 1 calc R U P D 1
H4C H 0.902216 0.240732 1.328426 0.143 Uiso 0.434(7) 1 calc R U P D 1
C5 C 1.0207(17) 0.1459(6) 1.1629(11) 0.095(2) Uani 0.434(7) 1 d D . P D 1
H5A H 1.035375 0.105964 1.199005 0.143 Uiso 0.434(7) 1 calc R U P D 1
H5B H 1.085148 0.152723 1.139294 0.143 Uiso 0.434(7) 1 calc R U P D 1
H5C H 0.942537 0.143538 1.108848 0.143 Uiso 0.434(7) 1 calc R U P D 1
C9 C 0.9106(14) 0.5087(8) 0.3406(11) 0.0669(17) Uani 0.352(6) 1 d D . P A 2
H9A H 0.868261 0.548835 0.339043 0.100 Uiso 0.352(6) 1 calc R U P A 2
H9B H 0.941509 0.508601 0.289494 0.100 Uiso 0.352(6) 1 calc R U P A 2
H9C H 0.978215 0.504264 0.402402 0.100 Uiso 0.352(6) 1 calc R U P A 2
C10 C 0.7642(16) 0.4521(9) 0.3968(11) 0.0669(17) Uani 0.352(6) 1 d D . P A 2
H10A H 0.824284 0.438881 0.458805 0.100 Uiso 0.352(6) 1 calc R U P A 2
H10B H 0.694710 0.423150 0.377735 0.100 Uiso 0.352(6) 1 calc R U P A 2
H10C H 0.737205 0.495516 0.401583 0.100 Uiso 0.352(6) 1 calc R U P A 2
C11 C 0.9011(17) 0.3969(9) 0.3251(13) 0.0669(17) Uani 0.352(6) 1 d D . P A 2
H11A H 0.972576 0.397368 0.385027 0.100 Uiso 0.352(6) 1 calc R U P A 2
H11B H 0.926192 0.402221 0.271335 0.100 Uiso 0.352(6) 1 calc R U P A 2
H11C H 0.858637 0.356261 0.318899 0.100 Uiso 0.352(6) 1 calc R U P A 2
C2 C 0.9714(13) 0.2366(6) 1.3452(9) 0.095(2) Uani 0.566(7) 1 d D . P D 2
H2A H 0.888325 0.252881 1.319223 0.143 Uiso 0.566(7) 1 calc R U P D 2
H2B H 1.025819 0.269535 1.384657 0.143 Uiso 0.566(7) 1 calc R U P D 2
H2C H 0.975679 0.198918 1.384329 0.143 Uiso 0.566(7) 1 calc R U P D 2
C5A C 1.1732(10) 0.1872(7) 1.2963(12) 0.095(2) Uani 0.566(7) 1 d D . P D 2
H5AA H 1.223784 0.220310 1.338308 0.143 Uiso 0.566(7) 1 calc R U P D 2
H5AB H 1.202461 0.177845 1.245751 0.143 Uiso 0.566(7) 1 calc R U P D 2
H5AC H 1.177173 0.148538 1.333544 0.143 Uiso 0.566(7) 1 calc R U P D 2
C4A C 0.9038(12) 0.1575(5) 1.1710(9) 0.095(2) Uani 0.566(7) 1 d D . P D 2
H4AA H 0.911878 0.117724 1.206575 0.143 Uiso 0.566(7) 1 calc R U P D 2
H4AB H 0.915255 0.149059 1.111608 0.143 Uiso 0.566(7) 1 calc R U P D 2
H4AC H 0.822950 0.175373 1.156068 0.143 Uiso 0.566(7) 1 calc R U P D 2
C1A C 0.4605(13) 0.7520(7) 0.3824(13) 0.120(4) Uani 0.620(8) 1 d D . P C 2
H1AA H 0.489969 0.781868 0.435972 0.180 Uiso 0.620(8) 1 calc R U P C 2
H1AB H 0.433845 0.712630 0.402921 0.180 Uiso 0.620(8) 1 calc R U P C 2
H1AC H 0.392430 0.771078 0.329885 0.180 Uiso 0.620(8) 1 calc R U P C 2
C6A C 0.6990(12) 0.6877(6) 0.4422(9) 0.120(4) Uani 0.620(8) 1 d D . P C 2
H6AA H 0.735216 0.714883 0.498580 0.180 Uiso 0.620(8) 1 calc R U P C 2
H6AB H 0.761794 0.673780 0.420107 0.180 Uiso 0.620(8) 1 calc R U P C 2
H6AC H 0.661839 0.650470 0.458755 0.180 Uiso 0.620(8) 1 calc R U P C 2
C3 C 0.6568(13) 0.8019(6) 0.3213(12) 0.120(4) Uani 0.620(8) 1 d D . P C 2
H3A H 0.602805 0.824885 0.264795 0.180 Uiso 0.620(8) 1 calc R U P C 2
H3B H 0.728104 0.787138 0.310513 0.180 Uiso 0.620(8) 1 calc R U P C 2
H3C H 0.682395 0.830388 0.376689 0.180 Uiso 0.620(8) 1 calc R U P C 2

loop_
_atom_site_aniso_label
_atom_site_aniso_U_11
_atom_site_aniso_U_22
_atom_site_aniso_U_33
_atom_site_aniso_U_23
_atom_site_aniso_U_13
_atom_site_aniso_U_12
Si01 0.0712(12) 0.0412(8) 0.0717(12) 0.0276(8) 0.0233(9) -0.0004(8)
Si02 0.142(2) 0.0688(13) 0.0898(15) -0.0511(12) 0.0757(16) -0.0392(13)
C003 0.038(3) 0.024(2) 0.023(2) 0.0051(17) 0.017(2) 0.0064(18)
C004 0.035(3) 0.024(2) 0.025(2) -0.0043(18) 0.014(2) -0.0003(18)
C005 0.032(3) 0.028(2) 0.020(2) 0.0023(18) 0.0103(19) 0.0024(18)
C006 0.030(3) 0.024(2) 0.028(2) -0.0022(18) 0.012(2) -0.0009(18)
C007 0.039(3) 0.034(2) 0.023(2) 0.0060(19) 0.012(2) 0.003(2)
C008 0.037(3) 0.023(2) 0.035(2) 0.0020(19) 0.023(2) 0.0030(18)
C009 0.034(3) 0.030(2) 0.026(2) -0.0062(19) 0.013(2) -0.0025(19)
C00A 0.045(3) 0.031(2) 0.026(2) -0.0056(19) 0.019(2) -0.009(2)
C00B 0.032(3) 0.044(3) 0.024(2) -0.001(2) 0.012(2) 0.003(2)
C00C 0.045(3) 0.034(2) 0.034(3) -0.010(2) 0.026(2) -0.012(2)
C00D 0.037(3) 0.032(2) 0.027(2) -0.0030(19) 0.017(2) -0.0007(19)
C00E 0.044(3) 0.031(2) 0.032(2) 0.000(2) 0.022(2) -0.002(2)
C00F 0.036(3) 0.038(2) 0.025(2) -0.0101(19) 0.018(2) -0.012(2)
C00G 0.043(3) 0.048(3) 0.033(3) -0.010(2) 0.024(2) -0.009(2)
C00H 0.047(3) 0.031(2) 0.039(3) -0.004(2) 0.027(2) -0.008(2)
C00I 0.040(3) 0.045(3) 0.034(3) 0.002(2) 0.021(2) 0.004(2)
C00J 0.037(3) 0.031(2) 0.037(3) 0.001(2) 0.015(2) -0.003(2)
C00K 0.040(3) 0.035(2) 0.034(3) -0.001(2) 0.024(2) -0.006(2)
C00L 0.029(3) 0.057(3) 0.022(2) 0.004(2) 0.005(2) 0.006(2)
C00M 0.037(3) 0.065(3) 0.031(3) -0.006(2) 0.018(2) 0.000(3)
C00N 0.050(3) 0.043(3) 0.040(3) -0.009(2) 0.027(3) -0.008(2)
C00O 0.051(3) 0.040(3) 0.050(3) 0.016(3) 0.018(3) 0.003(2)
C00P 0.064(4) 0.040(3) 0.047(3) -0.010(3) 0.030(3) -0.002(3)
C00Q 0.045(4) 0.107(5) 0.037(3) -0.012(3) 0.006(3) 0.009(3)
C00R 0.055(4) 0.109(5) 0.036(2) 0.009(3) 0.016(2) 0.015(3)
C00S 0.055(4) 0.109(5) 0.036(2) 0.009(3) 0.016(2) 0.015(3)
C00T 0.038(3) 0.084(3) 0.025(2) 0.003(2) 0.0048(18) 0.010(2)
C00U 0.127(7) 0.111(6) 0.152(8) -0.085(6) 0.087(7) -0.045(5)
C00V 0.100(5) 0.067(5) 0.130(7) 0.052(4) 0.057(5) 0.013(4)
C00W 0.055(4) 0.109(5) 0.036(2) 0.009(3) 0.016(2) 0.015(3)
C00X 0.038(3) 0.084(3) 0.025(2) 0.003(2) 0.0048(18) 0.010(2)
C00Y 0.038(3) 0.084(3) 0.025(2) 0.003(2) 0.0048(18) 0.010(2)
C00Z 0.038(3) 0.084(3) 0.025(2) 0.003(2) 0.0048(18) 0.010(2)
C010 0.038(3) 0.084(3) 0.025(2) 0.003(2) 0.0048(18) 0.010(2)
C011 0.038(3) 0.084(3) 0.025(2) 0.003(2) 0.0048(18) 0.010(2)
C1 0.127(7) 0.111(6) 0.152(8) -0.085(6) 0.087(7) -0.045(5)
C6 0.127(7) 0.111(6) 0.152(8) -0.085(6) 0.087(7) -0.045(5)
C4 0.100(5) 0.067(5) 0.130(7) 0.052(4) 0.057(5) 0.013(4)
C5 0.100(5) 0.067(5) 0.130(7) 0.052(4) 0.057(5) 0.013(4)
C9 0.055(4) 0.109(5) 0.036(2) 0.009(3) 0.016(2) 0.015(3)
C10 0.055(4) 0.109(5) 0.036(2) 0.009(3) 0.016(2) 0.015(3)
C11 0.055(4) 0.109(5) 0.036(2) 0.009(3) 0.016(2) 0.015(3)
C2 0.100(5) 0.067(5) 0.130(7) 0.052(4) 0.057(5) 0.013(4)
C5A 0.100(5) 0.067(5) 0.130(7) 0.052(4) 0.057(5) 0.013(4)
C4A 0.100(5) 0.067(5) 0.130(7) 0.052(4) 0.057(5) 0.013(4)
C1A 0.127(7) 0.111(6) 0.152(8) -0.085(6) 0.087(7) -0.045(5)
C6A 0.127(7) 0.111(6) 0.152(8) -0.085(6) 0.087(7) -0.045(5)
C3 0.127(7) 0.111(6) 0.152(8) -0.085(6) 0.087(7) -0.045(5)

loop_
_atom_type_symbol
_atom_type_description
_atom_type_scat_dispersion_real
_atom_type_scat_dispersion_imag
_atom_type_scat_source
C C 0.0181 0.0091 'International Tables Vol C Tables 4.2.6.8 and 6.1.1.4'
H H 0.0000 0.0000 'International Tables Vol C Tables 4.2.6.8 and 6.1.1.4'
Si Si 0.2541 0.3302 'International Tables Vol C Tables 4.2.6.8 and 6.1.1.4'

loop_
_exptl_crystal_face_index_h
_exptl_crystal_face_index_k
_exptl_crystal_face_index_l
_exptl_crystal_face_perp_dist
-3 -5 9 0.0357
0 -11 5 0.0321
2 -12 3 0.0303
0 14 1 0.0273
3 -13 -1 0.0303
3 -12 -4 0.0300
-2 11 6 0.0333
3 -7 -8 0.0340
4 6 4 0.0370
4 -3 -10 0.0357
7 3 -2 0.0405
3 1 -10 0.0357
2 -2 8 0.0402
-7 -4 -1 0.0357
6 0 4 0.0387
3 9 -7 0.0306
2 12 -5 0.0292
1 -13 2 0.0319
0 14 1 0.0262
-1 11 6 0.0311
-2 4 9 0.0369

loop_
_geom_angle_atom_site_label_1
_geom_angle_atom_site_label_2
_geom_angle_atom_site_label_3
_geom_angle
_geom_angle_site_symmetry_1
_geom_angle_site_symmetry_3
_geom_angle_publ_flag
C00O Si01 C00V 106.3(6) . . ?
C00O Si01 C5 106.0(5) . . ?
C00O Si01 C2 106.3(4) . . ?
C00V Si01 C5 105.4(7) . . ?
C4 Si01 C00O 112.4(6) . . ?
C4 Si01 C00V 114.9(8) . . ?
C4 Si01 C5 111.1(9) . . ?
C5A Si01 C00O 112.3(5) . . ?
C5A Si01 C2 107.2(6) . . ?
C5A Si01 C4A 117.4(7) . . ?
C4A Si01 C00O 107.8(4) . . ?
C4A Si01 C2 105.0(6) . . ?
C00P Si02 C1 94.5(6) . . ?
C00P Si02 C6A 99.9(4) . . ?
C00U Si02 C00P 119.6(8) . . ?
C00U Si02 C1 106.2(8) . . ?
C00U Si02 C6 115.1(8) . . ?
C6 Si02 C00P 113.4(7) . . ?
C6 Si02 C1 104.1(7) . . ?
C1A Si02 C00P 115.6(5) . . ?
C1A Si02 C6A 107.6(8) . . ?
C1A Si02 C3 116.2(6) . . ?
C3 Si02 C00P 110.4(5) . . ?
C3 Si02 C6A 105.1(6) . . ?
C007 C003 C005 118.7(4) . . ?
C007 C003 C008 124.2(4) . . ?
C008 C003 C005 116.7(4) . . ?
C006 C004 C005 116.8(4) . 3_767 ?
C009 C004 C005 118.6(4) . 3_767 ?
C009 C004 C006 124.1(4) . . ?
C003 C005 C004 113.3(4) . 3_767 ?
C003 C005 C005 110.3(4) . 3_767 ?
C003 C005 C00D 106.1(3) . . ?
C004 C005 C005 109.7(4) 3_767 3_767 ?
C004 C005 C00D 106.2(3) 3_767 . ?
C005 C005 C00D 111.2(4) 3_767 . ?
C004 C006 H006 118.6 . . ?
C004 C006 C008 122.7(4) . . ?
C008 C006 H006 118.6 . . ?
C003 C007 H007 118.5 . . ?
C003 C007 C00B 123.0(4) . 3_767 ?
C00B C007 H007 118.5 3_767 . ?
C003 C008 C00J 119.7(4) . . ?
C006 C008 C003 120.8(4) . . ?
C006 C008 C00J 119.5(4) . . ?
C004 C009 H009 118.7 . . ?
C004 C009 C00B 122.5(4) . . ?
C00B C009 H009 118.7 . . ?
C00A C00A C00K 110.9(5) 3_665 . ?
C00E C00A C00A 110.1(4) 3_665 3_665 ?
C00E C00A C00F 113.8(4) 3_665 . ?
C00E C00A C00K 106.2(4) 3_665 . ?
C00F C00A C00A 110.0(4) . 3_665 ?
C00F C00A C00K 105.7(3) . . ?
C007 C00B C00L 120.1(4) 3_767 . ?
C009 C00B C007 119.2(4) . 3_767 ?
C009 C00B C00L 120.7(4) . . ?
C00F C00C C00N 119.0(4) . . ?
C00H C00C C00F 121.1(4) . . ?
C00H C00C C00N 119.8(5) . . ?
C005 C00D H00A 109.5 . . ?
C005 C00D H00B 109.5 . . ?
C005 C00D H00C 109.5 . . ?
H00A C00D H00B 109.5 . . ?
H00A C00D H00C 109.5 . . ?
H00B C00D H00C 109.5 . . ?
C00H C00E C00A 117.1(4) . 3_665 ?
C00I C00E C00A 118.9(4) . 3_665 ?
C00I C00E C00H 123.6(5) . . ?
C00C C00F C00A 117.1(4) . . ?
C00G C00F C00A 117.7(4) . . ?
C00G C00F C00C 124.9(4) . . ?
C00F C00G H00S 118.4 . . ?
C00F C00G C00M 123.2(4) . . ?
C00M C00G H00S 118.4 . . ?
C00C C00H C00E 122.3(5) . . ?
C00C C00H H00T 118.9 . . ?
C00E C00H H00T 118.9 . . ?
C00E C00I H00U 118.8 . . ?
C00E C00I C00M 122.5(5) . 3_665 ?
C00M C00I H00U 118.8 3_665 . ?
C00O C00J C008 179.6(6) . . ?
C00A C00K H00V 109.5 . . ?
C00A C00K H00W 109.5 . . ?
C00A C00K H00X 109.5 . . ?
H00V C00K H00W 109.5 . . ?
H00V C00K H00X 109.5 . . ?
H00W C00K H00X 109.5 . . ?
C00B C00L C00X 106.9(5) . . ?
C00B C00L C00Y 106.3(5) . . ?
C00T C00L C00B 108.1(5) . . ?
C00T C00L C00Y 110.0(7) . . ?
C00T C00L C010 113.3(7) . . ?
C00Z C00L C00B 111.2(5) . . ?
C00Z C00L C00X 107.5(7) . . ?
C00Z C00L C011 112.8(7) . . ?
C010 C00L C00B 112.4(5) . . ?
C010 C00L C00Y 106.5(7) . . ?
C011 C00L C00B 114.5(5) . . ?
C011 C00L C00X 103.2(7) . . ?
C00G C00M C00I 119.2(5) . 3_665 ?
C00G C00M C00Q 121.1(5) . . ?
C00I C00M C00Q 119.7(5) 3_665 . ?
C00P C00N C00C 178.0(6) . . ?
C00J C00O Si01 179.3(6) . . ?
C00N C00P Si02 178.2(5) . . ?
C00M C00Q C00W 106.4(5) . . ?
C00M C00Q C9 100.6(7) . . ?
C00R C00Q C00M 115.1(6) . . ?
C00R C00Q C00S 112.8(6) . . ?
C00R C00Q C00W 103.9(6) . . ?
C00S C00Q C00M 116.4(6) . . ?
C00S C00Q C00W 99.9(6) . . ?
C10 C00Q C00M 110.0(8) . . ?
C10 C00Q C9 110.5(9) . . ?
C10 C00Q C11 120.3(10) . . ?
C11 C00Q C00M 114.1(8) . . ?
C11 C00Q C9 98.8(11) . . ?
C00Q C00R H00Y 109.5 . . ?
C00Q C00R H 109.5 . . ?
C00Q C00R HA 109.5 . . ?
H00Y C00R H 109.5 . . ?
H00Y C00R HA 109.5 . . ?
H C00R HA 109.5 . . ?
C00Q C00S H00Z 109.5 . . ?
C00Q C00S HB 109.5 . . ?
C00Q C00S HC 109.5 . . ?
H00Z C00S HB 109.5 . . ?
H00Z C00S HC 109.5 . . ?
HB C00S HC 109.5 . . ?
C00L C00T H00D 109.5 . . ?
C00L C00T H00E 109.5 . . ?
C00L C00T H00F 109.5 . . ?
H00D C00T H00E 109.5 . . ?
H00D C00T H00F 109.5 . . ?
H00E C00T H00F 109.5 . . ?
Si02 C00U H00 109.5 . . ?
Si02 C00U HD 109.5 . . ?
Si02 C00U HE 109.5 . . ?
H00 C00U HD 109.5 . . ?
H00 C00U HE 109.5 . . ?
HD C00U HE 109.5 . . ?
Si01 C00V H00G 109.5 . . ?
Si01 C00V H00H 109.5 . . ?
Si01 C00V H00I 109.5 . . ?
H00G C00V H00H 109.5 . . ?
H00G C00V H00I 109.5 . . ?
H00H C00V H00I 109.5 . . ?
C00Q C00W H1 109.5 . . ?
C00Q C00W HF 109.5 . . ?
C00Q C00W HG 109.5 . . ?
H1 C00W HF 109.5 . . ?
H1 C00W HG 109.5 . . ?
HF C00W HG 109.5 . . ?
C00L C00X H00J 109.5 . . ?
C00L C00X H00K 109.5 . . ?
C00L C00X H00L 109.5 . . ?
H00J C00X H00K 109.5 . . ?
H00J C00X H00L 109.5 . . ?
H00K C00X H00L 109.5 . . ?
C00L C00Y H00M 109.5 . . ?
C00L C00Y H00N 109.5 . . ?
C00L C00Y H00O 109.5 . . ?
H00M C00Y H00N 109.5 . . ?
H00M C00Y H00O 109.5 . . ?
H00N C00Y H00O 109.5 . . ?
C00L C00Z H00P 109.5 . . ?
C00L C00Z H00Q 109.5 . . ?
C00L C00Z H00R 109.5 . . ?
H00P C00Z H00Q 109.5 . . ?
H00P C00Z H00R 109.5 . . ?
H00Q C00Z H00R 109.5 . . ?
C00L C010 H01A 109.5 . . ?
C00L C010 H01B 109.5 . . ?
C00L C010 H01C 109.5 . . ?
H01A C010 H01B 109.5 . . ?
H01A C010 H01C 109.5 . . ?
H01B C010 H01C 109.5 . . ?
C00L C011 H01D 109.5 . . ?
C00L C011 H01E 109.5 . . ?
C00L C011 H01F 109.5 . . ?
H01D C011 H01E 109.5 . . ?
H01D C011 H01F 109.5 . . ?
H01E C011 H01F 109.5 . . ?
Si02 C1 H1A 109.5 . . ?
Si02 C1 H1B 109.5 . . ?
Si02 C1 H1C 109.5 . . ?
H1A C1 H1B 109.5 . . ?
H1A C1 H1C 109.5 . . ?
H1B C1 H1C 109.5 . . ?
Si02 C6 H6A 109.5 . . ?
Si02 C6 H6B 109.5 . . ?
Si02 C6 H6C 109.5 . . ?
H6A C6 H6B 109.5 . . ?
H6A C6 H6C 109.5 . . ?
H6B C6 H6C 109.5 . . ?
Si01 C4 H4A 109.5 . . ?
Si01 C4 H4B 109.5 . . ?
Si01 C4 H4C 109.5 . . ?
H4A C4 H4B 109.5 . . ?
H4A C4 H4C 109.5 . . ?
H4B C4 H4C 109.5 . . ?
Si01 C5 H5A 109.5 . . ?
Si01 C5 H5B 109.5 . . ?
Si01 C5 H5C 109.5 . . ?
H5A C5 H5B 109.5 . . ?
H5A C5 H5C 109.5 . . ?
H5B C5 H5C 109.5 . . ?
C00Q C9 H9A 109.5 . . ?
C00Q C9 H9B 109.5 . . ?
C00Q C9 H9C 109.5 . . ?
H9A C9 H9B 109.5 . . ?
H9A C9 H9C 109.5 . . ?
H9B C9 H9C 109.5 . . ?
C00Q C10 H10A 109.5 . . ?
C00Q C10 H10B 109.5 . . ?
C00Q C10 H10C 109.5 . . ?
H10A C10 H10B 109.5 . . ?
H10A C10 H10C 109.5 . . ?
H10B C10 H10C 109.5 . . ?
C00Q C11 H11A 109.5 . . ?
C00Q C11 H11B 109.5 . . ?
C00Q C11 H11C 109.5 . . ?
H11A C11 H11B 109.5 . . ?
H11A C11 H11C 109.5 . . ?
H11B C11 H11C 109.5 . . ?
Si01 C2 H2A 109.5 . . ?
Si01 C2 H2B 109.5 . . ?
Si01 C2 H2C 109.5 . . ?
H2A C2 H2B 109.5 . . ?
H2A C2 H2C 109.5 . . ?
H2B C2 H2C 109.5 . . ?
Si01 C5A H5AA 109.5 . . ?
Si01 C5A H5AB 109.5 . . ?
Si01 C5A H5AC 109.5 . . ?
H5AA C5A H5AB 109.5 . . ?
H5AA C5A H5AC 109.5 . . ?
H5AB C5A H5AC 109.5 . . ?
Si01 C4A H4AA 109.5 . . ?
Si01 C4A H4AB 109.5 . . ?
Si01 C4A H4AC 109.5 . . ?
H4AA C4A H4AB 109.5 . . ?
H4AA C4A H4AC 109.5 . . ?
H4AB C4A H4AC 109.5 . . ?
Si02 C1A H1AA 109.5 . . ?
Si02 C1A H1AB 109.5 . . ?
Si02 C1A H1AC 109.5 . . ?
H1AA C1A H1AB 109.5 . . ?
H1AA C1A H1AC 109.5 . . ?
H1AB C1A H1AC 109.5 . . ?
Si02 C6A H6AA 109.5 . . ?
Si02 C6A H6AB 109.5 . . ?
Si02 C6A H6AC 109.5 . . ?
H6AA C6A H6AB 109.5 . . ?
H6AA C6A H6AC 109.5 . . ?
H6AB C6A H6AC 109.5 . . ?
Si02 C3 H3A 109.5 . . ?
Si02 C3 H3B 109.5 . . ?
Si02 C3 H3C 109.5 . . ?
H3A C3 H3B 109.5 . . ?
H3A C3 H3C 109.5 . . ?
H3B C3 H3C 109.5 . . ?

loop_
_geom_bond_atom_site_label_1
_geom_bond_atom_site_label_2
_geom_bond_distance
_geom_bond_site_symmetry_2
_geom_bond_publ_flag
Si01 C00O 1.839(5) . ?
Si01 C00V 1.844(13) . ?
Si01 C4 1.779(12) . ?
Si01 C5 1.901(13) . ?
Si01 C2 1.893(11) . ?
Si01 C5A 1.805(11) . ?
Si01 C4A 1.838(11) . ?
Si02 C00P 1.817(5) . ?
Si02 C00U 1.770(14) . ?
Si02 C1 1.932(14) . ?
Si02 C6 1.814(14) . ?
Si02 C1A 1.767(10) . ?
Si02 C6A 1.909(12) . ?
Si02 C3 1.800(11) . ?
C003 C005 1.514(6) . ?
C003 C007 1.372(6) . ?
C003 C008 1.417(6) . ?
C004 C005 1.516(6) 3_767 ?
C004 C006 1.391(6) . ?
C004 C009 1.385(6) . ?
C005 C005 1.532(8) 3_767 ?
C005 C00D 1.560(6) . ?
C006 H006 0.9500 . ?
C006 C008 1.398(6) . ?
C007 H007 0.9500 . ?
C007 C00B 1.402(7) 3_767 ?
C008 C00J 1.443(6) . ?
C009 H009 0.9500 . ?
C009 C00B 1.397(6) . ?
C00A C00A 1.532(9) 3_665 ?
C00A C00E 1.510(7) 3_665 ?
C00A C00F 1.516(6) . ?
C00A C00K 1.561(6) . ?
C00B C00L 1.540(6) . ?
C00C C00F 1.412(7) . ?
C00C C00H 1.392(7) . ?
C00C C00N 1.442(6) . ?
C00D H00A 0.9800 . ?
C00D H00B 0.9800 . ?
C00D H00C 0.9800 . ?
C00E C00H 1.399(6) . ?
C00E C00I 1.384(7) . ?
C00F C00G 1.392(7) . ?
C00G H00S 0.9500 . ?
C00G C00M 1.395(7) . ?
C00H H00T 0.9500 . ?
C00I H00U 0.9500 . ?
C00I C00M 1.397(7) 3_665 ?
C00J C00O 1.203(7) . ?
C00K H00V 0.9800 . ?
C00K H00W 0.9800 . ?
C00K H00X 0.9800 . ?
C00L C00T 1.485(9) . ?
C00L C00X 1.575(10) . ?
C00L C00Y 1.578(9) . ?
C00L C00Z 1.490(10) . ?
C00L C010 1.514(10) . ?
C00L C011 1.539(10) . ?
C00M C00Q 1.526(8) . ?
C00N C00P 1.207(7) . ?
C00Q C00R 1.485(9) . ?
C00Q C00S 1.507(9) . ?
C00Q C00W 1.648(10) . ?
C00Q C9 1.609(13) . ?
C00Q C10 1.464(12) . ?
C00Q C11 1.497(13) . ?
C00R H00Y 0.9800 . ?
C00R H 0.9800 . ?
C00R HA 0.9800 . ?
C00S H00Z 0.9800 . ?
C00S HB 0.9800 . ?
C00S HC 0.9800 . ?
C00T H00D 0.9800 . ?
C00T H00E 0.9800 . ?
C00T H00F 0.9800 . ?
C00U H00 0.9800 . ?
C00U HD 0.9800 . ?
C00U HE 0.9800 . ?
C00V H00G 0.9800 . ?
C00V H00H 0.9800 . ?
C00V H00I 0.9800 . ?
C00W H1 0.9800 . ?
C00W HF 0.9800 . ?
C00W HG 0.9800 . ?
C00X H00J 0.9800 . ?
C00X H00K 0.9800 . ?
C00X H00L 0.9800 . ?
C00Y H00M 0.9800 . ?
C00Y H00N 0.9800 . ?
C00Y H00O 0.9800 . ?
C00Z H00P 0.9800 . ?
C00Z H00Q 0.9800 . ?
C00Z H00R 0.9800 . ?
C010 H01A 0.9800 . ?
C010 H01B 0.9800 . ?
C010 H01C 0.9800 . ?
C011 H01D 0.9800 . ?
C011 H01E 0.9800 . ?
C011 H01F 0.9800 . ?
C1 H1A 0.9800 . ?
C1 H1B 0.9800 . ?
C1 H1C 0.9800 . ?
C6 H6A 0.9800 . ?
C6 H6B 0.9800 . ?
C6 H6C 0.9800 . ?
C4 H4A 0.9800 . ?
C4 H4B 0.9800 . ?
C4 H4C 0.9800 . ?
C5 H5A 0.9800 . ?
C5 H5B 0.9800 . ?
C5 H5C 0.9800 . ?
C9 H9A 0.9800 . ?
C9 H9B 0.9800 . ?
C9 H9C 0.9800 . ?
C10 H10A 0.9800 . ?
C10 H10B 0.9800 . ?
C10 H10C 0.9800 . ?
C11 H11A 0.9800 . ?
C11 H11B 0.9800 . ?
C11 H11C 0.9800 . ?
C2 H2A 0.9800 . ?
C2 H2B 0.9800 . ?
C2 H2C 0.9800 . ?
C5A H5AA 0.9800 . ?
C5A H5AB 0.9800 . ?
C5A H5AC 0.9800 . ?
C4A H4AA 0.9800 . ?
C4A H4AB 0.9800 . ?
C4A H4AC 0.9800 . ?
C1A H1AA 0.9800 . ?
C1A H1AB 0.9800 . ?
C1A H1AC 0.9800 . ?
C6A H6AA 0.9800 . ?
C6A H6AB 0.9800 . ?
C6A H6AC 0.9800 . ?
C3 H3A 0.9800 . ?
C3 H3B 0.9800 . ?
C3 H3C 0.9800 . ?

loop_
_geom_torsion_atom_site_label_1
_geom_torsion_atom_site_label_2
_geom_torsion_atom_site_label_3
_geom_torsion_atom_site_label_4
_geom_torsion
_geom_torsion_site_symmetry_1
_geom_torsion_site_symmetry_2
_geom_torsion_site_symmetry_3
_geom_torsion_site_symmetry_4
_geom_torsion_publ_flag
C004 C006 C008 C003 8.4(6) . . . . ?
C004 C006 C008 C00J -174.2(4) . . . . ?
C004 C009 C00B C007 -4.5(7) . . . 3_767 ?
C004 C009 C00B C00L 177.0(4) . . . . ?
C005 C003 C007 C00B -10.4(7) . . . 3_767 ?
C005 C003 C008 C006 8.6(6) . . . . ?
C005 C003 C008 C00J -168.9(4) . . . . ?
C005 C004 C006 C008 9.1(6) 3_767 . . . ?
C005 C004 C009 C00B -10.4(6) 3_767 . . . ?
C006 C004 C009 C00B 178.0(4) . . . . ?
C007 C003 C005 C004 23.6(5) . . . 3_767 ?
C007 C003 C005 C005 146.9(5) . . . 3_767 ?
C007 C003 C005 C00D -92.6(5) . . . . ?
C007 C003 C008 C006 -178.9(4) . . . . ?
C007 C003 C008 C00J 3.6(7) . . . . ?
C007 C00B C00L C00T 56.7(7) 3_767 . . . ?
C007 C00B C00L C00X 124.7(6) 3_767 . . . ?
C007 C00B C00L C00Y -61.4(7) 3_767 . . . ?
C007 C00B C00L C00Z -118.3(7) 3_767 . . . ?
C007 C00B C00L C010 -177.5(6) 3_767 . . . ?
C007 C00B C00L C011 11.1(7) 3_767 . . . ?
C008 C003 C005 C004 -163.5(4) . . . 3_767 ?
C008 C003 C005 C005 -40.2(6) . . . 3_767 ?
C008 C003 C005 C00D 80.3(4) . . . . ?
C008 C003 C007 C00B 177.2(4) . . . 3_767 ?
C009 C004 C006 C008 -179.2(4) . . . . ?
C009 C00B C00L C00T -124.8(7) . . . . ?
C009 C00B C00L C00X -56.8(7) . . . . ?
C009 C00B C00L C00Y 117.1(6) . . . . ?
C009 C00B C00L C00Z 60.2(8) . . . . ?
C009 C00B C00L C010 0.9(7) . . . . ?
C009 C00B C00L C011 -170.5(6) . . . . ?
C00A C00A C00F C00C 39.9(6) 3_665 . . . ?
C00A C00A C00F C00G -147.3(5) 3_665 . . . ?
C00A C00E C00H C00C -8.6(6) 3_665 . . . ?
C00A C00E C00I C00M 9.2(7) 3_665 . . 3_665 ?
C00A C00F C00G C00M 9.6(7) . . . . ?
C00C C00F C00G C00M -178.1(5) . . . . ?
C00E C00A C00F C00C 163.9(4) 3_665 . . . ?
C00E C00A C00F C00G -23.2(6) 3_665 . . . ?
C00F C00C C00H C00E -8.4(7) . . . . ?
C00F C00G C00M C00I 5.8(7) . . . 3_665 ?
C00F C00G C00M C00Q -175.6(5) . . . . ?
C00G C00M C00Q C00R -127.0(7) . . . . ?
C00G C00M C00Q C00S 8.2(8) . . . . ?
C00G C00M C00Q C00W 118.5(6) . . . . ?
C00G C00M C00Q C9 -61.5(8) . . . . ?
C00G C00M C00Q C10 55.0(10) . . . . ?
C00G C00M C00Q C11 -166.2(10) . . . . ?
C00H C00C C00F C00A -8.7(6) . . . . ?
C00H C00C C00F C00G 179.0(4) . . . . ?
C00H C00E C00I C00M -178.4(5) . . . 3_665 ?
C00I C00E C00H C00C 178.9(4) . . . . ?
C00I C00M C00Q C00R 51.5(9) 3_665 . . . ?
C00I C00M C00Q C00S -173.2(6) 3_665 . . . ?
C00I C00M C00Q C00W -63.0(6) 3_665 . . . ?
C00I C00M C00Q C9 117.1(8) 3_665 . . . ?
C00I C00M C00Q C10 -126.4(9) 3_665 . . . ?
C00I C00M C00Q C11 12.3(12) 3_665 . . . ?
C00K C00A C00F C00C -79.9(5) . . . . ?
C00K C00A C00F C00G 92.9(5) . . . . ?
C00N C00C C00F C00A 168.7(4) . . . . ?
C00N C00C C00F C00G -3.6(7) . . . . ?
C00N C00C C00H C00E 174.2(4) . . . . ?

loop_
_twin_individual_id
_twin_individual_mass_fraction_refined
1 0.9771(19)
2 0.0229(19)

loop_
_exptl_oxdiff_crystal_face_indexfrac_h
_exptl_oxdiff_crystal_face_indexfrac_k
_exptl_oxdiff_crystal_face_indexfrac_l
_exptl_oxdiff_crystal_face_x
_exptl_oxdiff_crystal_face_y
_exptl_oxdiff_crystal_face_z
-2.6443 -5.1445 9.1312 0.9586 -0.2845 -0.0093
0.4588 -10.7874 5.3294 0.9374 0.3313 0.1076
1.7597 -12.2887 2.5300 0.7885 0.6043 0.1149
-0.1953 13.5937 0.8100 -0.5434 -0.7902 0.2836
2.9151 -12.5813 -0.5097 0.5632 0.8183 0.1149
3.0565 -12.1360 -3.6142 0.2845 0.9586 -0.0091
-1.6688 10.5679 6.2181 0.0248 -0.9564 0.2909
3.2182 -7.1763 -8.3264 -0.3310 0.9360 -0.1194
4.4854 6.0609 4.0345 0.1334 -0.3749 0.9174
3.8621 -3.0121 -9.5205 -0.6083 0.7936 -0.0090
7.3901 2.8383 -1.5100 -0.1456 0.1912 0.9707
3.3602 1.0877 -9.8131 -0.8238 0.5668 -0.0089
2.0450 -1.7806 7.6986 0.7564 -0.2240 0.6145
-6.6570 -3.7421 -0.7263 0.0089 -0.0004 -1.0000
5.5789 0.1241 3.6123 0.3797 0.0104 0.9251
2.6361 9.1104 -7.3201 -0.9842 -0.0251 0.1755
1.9037 11.8076 -4.9099 -0.9132 -0.3227 0.2490
1.0632 -12.7621 2.4607 0.7936 0.6083 0.0089
0.2998 13.5468 0.8458 -0.5310 -0.7714 0.3506
-0.6702 10.5619 6.0209 0.0232 -0.9097 0.4146
-2.1709 3.7917 9.4180 0.5896 -0.7694 0.2456
